data_7228105
loop_
_publ_author_name
'Routaboul, Lucie'
'Tanabe, Iori'
'Santana, Juan Colon'
'Yuan, Minghui'
'Ghisolfi, Alessio'
'Garcia, William Serrano'
'Dowben, Peter A.'
'Doudin, Bernard'
'Braunstein, Pierre'

_publ_section_title
;
 Changes in molecular film metallicity with minor modifications of the
 constitutive quinonoid zwitterions
;
_journal_issue 35
_journal_name_full 'RSC Adv.'
_journal_page_first 21906
_journal_paper_doi 10.1039/C7RA01597F
_journal_volume 7
_journal_year 2017
_chemical_formula_moiety 'C26 H30 N2 O2, H2 O'
_chemical_formula_sum 'C26 H32 N2 O3'
_chemical_formula_weight 420.54
_chemical_name_systematic
;
 ?
;
_space_group_IT_number 2
_symmetry_cell_setting triclinic
_symmetry_space_group_name_Hall '-P 1'
_symmetry_space_group_name_H-M 'P -1'
_atom_sites_solution_hydrogens geom
_atom_sites_solution_primary direct
_atom_sites_solution_secondary difmap
_audit_creation_method SHELXL-97
_audit_update_record
;
2017-02-07 deposited with the CCDC.
2017-04-07 downloaded from the CCDC.
;
_cell_angle_alpha 97.591(3)
_cell_angle_beta 90.128(3)
_cell_angle_gamma 116.126(2)
_cell_formula_units_Z 2
_cell_length_a 9.1007(11)
_cell_length_b 9.4113(11)
_cell_length_c 15.0880(18)
_cell_measurement_reflns_used 2204
_cell_measurement_temperature 173(2)
_cell_measurement_theta_max 26.04
_cell_measurement_theta_min 2.50
_cell_volume 1147.4(2)
_computing_cell_refinement 'Bruker SAINT'
_computing_data_collection 'Bruker APEX2'
_computing_data_reduction 'Bruker SAINT'
_computing_molecular_graphics 'Bruker SHELXTL'
_computing_publication_material 'Bruker SHELXTL'
_computing_structure_refinement 'SHELXL-97 (Sheldrick, 2008)'
_computing_structure_solution 'SHELXS-97 (Sheldrick, 2008)'
_diffrn_ambient_temperature 173(2)
_diffrn_measured_fraction_theta_full 0.996
_diffrn_measured_fraction_theta_max 0.996
_diffrn_measurement_device_type 'Bruker APEX-II CCD'
_diffrn_measurement_method '\f and \w scans'
_diffrn_radiation_monochromator triumph
_diffrn_radiation_source 'sealed tube'
_diffrn_radiation_type MoK\a
_diffrn_radiation_wavelength 0.71073
_diffrn_reflns_av_R_equivalents 0.0484
_diffrn_reflns_av_sigmaI/netI 0.0798
_diffrn_reflns_limit_h_max 12
_diffrn_reflns_limit_h_min -12
_diffrn_reflns_limit_k_max 12
_diffrn_reflns_limit_k_min -12
_diffrn_reflns_limit_l_max 19
_diffrn_reflns_limit_l_min -19
_diffrn_reflns_number 12917
_diffrn_reflns_theta_full 28.12
_diffrn_reflns_theta_max 28.12
_diffrn_reflns_theta_min 2.44
_exptl_absorpt_coefficient_mu 0.079
_exptl_absorpt_correction_T_max 0.9984
_exptl_absorpt_correction_T_min 0.9689
_exptl_absorpt_correction_type multi-scan
_exptl_absorpt_process_details sadabs
_exptl_crystal_colour orange
_exptl_crystal_density_diffrn 1.217
_exptl_crystal_density_method 'not measured'
_exptl_crystal_description plate
_exptl_crystal_F_000 452
_exptl_crystal_size_max 0.40
_exptl_crystal_size_mid 0.40
_exptl_crystal_size_min 0.02
_refine_diff_density_max 0.581
_refine_diff_density_min -0.618
_refine_diff_density_rms 0.047
_refine_ls_extinction_method none
_refine_ls_goodness_of_fit_ref 1.020
_refine_ls_hydrogen_treatment mixed
_refine_ls_matrix_type full
_refine_ls_number_parameters 275
_refine_ls_number_reflns 5574
_refine_ls_number_restraints 0
_refine_ls_restrained_S_all 1.020
_refine_ls_R_factor_all 0.1440
_refine_ls_R_factor_gt 0.0673
_refine_ls_shift/su_max 0.000
_refine_ls_shift/su_mean 0.000
_refine_ls_structure_factor_coef Fsqd
_refine_ls_weighting_details 'calc w=1/[\s^2^(Fo^2^)+(0.0818P)^2^+0.2407P] where P=(Fo^2^+2Fc^2^)/3'
_refine_ls_weighting_scheme calc
_refine_ls_wR_factor_gt 0.1538
_refine_ls_wR_factor_ref 0.1845
_reflns_number_gt 2895
_reflns_number_total 5574
_reflns_threshold_expression I>2\s(I)
_cod_data_source_file c7ra01597f2.cif
_cod_data_source_block pblr110804
_cod_depositor_comments
;
The following automatic conversions were performed:

'_symmetry_cell_setting' value 'Triclinic' changed to 'triclinic'
according to
/home/data/users/saulius/crontab/automatic-downloads/rss-feeds/RSC/lib/dictionaries/cif_core.dic
dictionary named 'cif_core.dic' version 2.4.2 from 2011-04-26.

Automatic conversion script
Id: cif_fix_values 4973 2017-02-22 13:04:09Z antanas 
;
_cod_database_code 7228105

loop_
_symmetry_equiv_pos_as_xyz
'x, y, z'
'-x, -y, -z'

loop_
_atom_site_label
_atom_site_type_symbol
_atom_site_fract_x
_atom_site_fract_y
_atom_site_fract_z
_atom_site_U_iso_or_equiv
_atom_site_adp_type
_atom_site_occupancy
_atom_site_symmetry_multiplicity
_atom_site_calc_flag
_atom_site_refinement_flags
_atom_site_disorder_assembly
_atom_site_disorder_group
C1 C 1.0688(3) 0.4867(3) 0.38146(15) 0.0292(5) Uani 1 1 d . . .
H1 H 0.9963 0.3959 0.3410 0.035 Uiso 1 1 calc R . .
C2 C 1.2161(3) 0.4964(3) 0.41410(15) 0.0287(5) Uani 1 1 d . . .
C3 C 1.3378(3) 0.6450(3) 0.47538(16) 0.0313(5) Uani 1 1 d . . .
C4 C 1.2955(3) 0.7680(3) 0.50026(17) 0.0337(6) Uani 1 1 d . . .
H4 H 1.3711 0.8611 0.5381 0.040 Uiso 1 1 calc R . .
C5 C 1.1455(3) 0.7604(3) 0.47175(16) 0.0305(5) Uani 1 1 d . . .
C6 C 1.0284(3) 0.6114(3) 0.40869(15) 0.0276(5) Uani 1 1 d . . .
C7 C 1.1685(3) 0.2332(3) 0.33695(18) 0.0361(6) Uani 1 1 d . . .
H7A H 1.1445 0.2573 0.2782 0.043 Uiso 1 1 calc R . .
H7B H 1.0626 0.1741 0.3630 0.043 Uiso 1 1 calc R . .
C8 C 1.2552(3) 0.1278(3) 0.32256(17) 0.0343(6) Uani 1 1 d . . .
H8A H 1.2631 0.0881 0.3791 0.041 Uiso 1 1 calc R . .
H8B H 1.3679 0.1908 0.3050 0.041 Uiso 1 1 calc R . .
C9 C 1.1618(3) -0.0131(3) 0.24970(18) 0.0397(6) Uani 1 1 d . . .
H9A H 1.1622 0.0279 0.1925 0.048 Uiso 1 1 calc R . .
H9B H 1.0462 -0.0683 0.2650 0.048 Uiso 1 1 calc R . .
C10 C 1.2318(3) -0.1344(3) 0.23619(19) 0.0420(7) Uani 1 1 d . . .
H10A H 1.2206 -0.1836 0.2914 0.050 Uiso 1 1 calc R . .
H10B H 1.1656 -0.2205 0.1870 0.050 Uiso 1 1 calc R . .
C11 C 1.4092(3) -0.0644(3) 0.21444(17) 0.0360(6) Uani 1 1 d . . .
C12 C 1.4590(4) 0.0027(4) 0.13741(19) 0.0560(8) Uani 1 1 d . . .
H12 H 1.3797 0.0023 0.0962 0.067 Uiso 1 1 calc R . .
C13 C 1.6228(4) 0.0705(5) 0.1191(2) 0.0659(9) Uani 1 1 d . . .
H13 H 1.6545 0.1161 0.0656 0.079 Uiso 1 1 calc R . .
C14 C 1.7396(4) 0.0725(4) 0.1774(2) 0.0551(8) Uani 1 1 d . . .
H14 H 1.8521 0.1204 0.1650 0.066 Uiso 1 1 calc R . .
C15 C 1.6926(3) 0.0050(4) 0.2537(2) 0.0549(8) Uani 1 1 d . . .
H15 H 1.7724 0.0045 0.2942 0.066 Uiso 1 1 calc R . .
C16 C 1.5295(3) -0.0626(3) 0.27183(19) 0.0465(7) Uani 1 1 d . . .
H16 H 1.4986 -0.1091 0.3251 0.056 Uiso 1 1 calc R . .
C17 C 0.7564(3) 0.4990(3) 0.32540(18) 0.0398(6) Uani 1 1 d . . .
H17A H 0.6523 0.4984 0.3449 0.048 Uiso 1 1 calc R A 1
H17B H 0.7485 0.3909 0.3264 0.048 Uiso 1 1 calc R A 1
C18 C 0.7841(8) 0.5419(10) 0.2281(5) 0.0468(7) Uani 0.50 1 d P B 1
H18A H 0.8185 0.6579 0.2303 0.056 Uiso 0.50 1 calc PR B 1
H18B H 0.8743 0.5194 0.2044 0.056 Uiso 0.50 1 calc PR B 1
C19 C 0.6306(7) 0.4482(7) 0.1640(4) 0.0468(7) Uani 0.50 1 d P B 1
H19A H 0.5850 0.3332 0.1697 0.056 Uiso 0.50 1 calc PR B 1
H19B H 0.6618 0.4601 0.1016 0.056 Uiso 0.50 1 calc PR B 1
C20 C 0.4947(7) 0.5061(7) 0.1830(4) 0.0468(7) Uani 0.50 1 d P B 1
H20A H 0.4669 0.4967 0.2460 0.056 Uiso 0.50 1 calc PR B 1
H20B H 0.5416 0.6210 0.1768 0.056 Uiso 0.50 1 calc PR B 1
C21 C 0.3397(8) 0.4191(9) 0.1243(5) 0.0585(5) Uani 0.50 1 d P B 1
C22 C 0.2181(9) 0.4676(11) 0.1279(6) 0.0585(5) Uani 0.50 1 d P B 1
H22 H 0.2287 0.5530 0.1729 0.070 Uiso 0.50 1 calc PR B 1
C25 C 0.1649(9) 0.2049(10) 0.0068(5) 0.0585(5) Uani 0.50 1 d P B 1
H25 H 0.1446 0.1095 -0.0323 0.070 Uiso 0.50 1 calc PR B 1
C26 C 0.3083(8) 0.2819(8) 0.0619(5) 0.0585(5) Uani 0.50 1 d P B 1
H26 H 0.3872 0.2412 0.0575 0.070 Uiso 0.50 1 calc PR B 1
C18B C 0.7406(8) 0.5596(9) 0.2427(5) 0.0468(7) Uani 0.50 1 d P B 2
H18C H 0.8182 0.5480 0.1999 0.056 Uiso 0.50 1 calc PR B 2
H18D H 0.7681 0.6747 0.2566 0.056 Uiso 0.50 1 calc PR B 2
C19B C 0.5619(7) 0.4644(7) 0.1998(4) 0.0468(7) Uani 0.50 1 d P B 2
H19C H 0.5333 0.3489 0.1896 0.056 Uiso 0.50 1 calc PR B 2
H19D H 0.4856 0.4802 0.2423 0.056 Uiso 0.50 1 calc PR B 2
C20B C 0.5396(6) 0.5141(7) 0.1144(4) 0.0468(7) Uani 0.50 1 d P B 2
H20C H 0.6088 0.4905 0.0700 0.056 Uiso 0.50 1 calc PR B 2
H20D H 0.5750 0.6310 0.1234 0.056 Uiso 0.50 1 calc PR B 2
C21B C 0.3638(8) 0.4281(9) 0.0794(5) 0.0585(5) Uani 0.50 1 d P B 2
C22B C 0.2497(9) 0.4828(11) 0.1061(6) 0.0585(5) Uani 0.50 1 d P B 2
H22B H 0.2823 0.5768 0.1488 0.070 Uiso 0.50 1 calc PR B 2
C25B C 0.1549(10) 0.2188(10) -0.0220(5) 0.0585(5) Uani 0.50 1 d P B 2
H25B H 0.1218 0.1297 -0.0682 0.070 Uiso 0.50 1 calc PR B 2
C26B C 0.3152(8) 0.2957(8) 0.0124(5) 0.0585(5) Uani 0.50 1 d P B 2
H26B H 0.3923 0.2592 -0.0093 0.070 Uiso 0.50 1 calc PR B 2
C23 C 0.0831(4) 0.3985(4) 0.0700(2) 0.0585(5) Uani 1 1 d . . .
H23 H 0.0088 0.4448 0.0728 0.070 Uiso 1 1 calc R B 1
C24 C 0.0477(4) 0.2671(4) 0.0083(2) 0.0585(5) Uani 1 1 d . B .
H24 H -0.0485 0.2200 -0.0311 0.070 Uiso 1 1 calc R C 1
N1 N 1.2644(2) 0.3833(2) 0.39601(14) 0.0310(5) Uani 1 1 d . . .
N2 N 0.8922(2) 0.6161(2) 0.38608(14) 0.0319(5) Uani 1 1 d . B .
O1 O 1.47037(19) 0.6442(2) 0.49810(13) 0.0439(5) Uani 1 1 d . . .
O2 O 1.0979(2) 0.8650(2) 0.49218(13) 0.0431(5) Uani 1 1 d . . .
O3 O 0.7523(3) 0.8271(3) 0.41791(14) 0.0449(5) Uani 1 1 d . . .
H1N H 1.360(3) 0.399(3) 0.4230(17) 0.038(7) Uiso 1 1 d . . .
H2N H 0.883(3) 0.701(3) 0.4095(18) 0.043(8) Uiso 1 1 d . . .
H1W H 0.657(5) 0.780(4) 0.443(2) 0.077(12) Uiso 1 1 d . . .
H2W H 0.794(4) 0.922(4) 0.448(2) 0.071(11) Uiso 1 1 d . . .

loop_
_atom_site_aniso_label
_atom_site_aniso_U_11
_atom_site_aniso_U_22
_atom_site_aniso_U_33
_atom_site_aniso_U_23
_atom_site_aniso_U_13
_atom_site_aniso_U_12
C1 0.0232(11) 0.0255(12) 0.0332(13) 0.0008(10) -0.0013(9) 0.0065(9)
C2 0.0223(11) 0.0277(12) 0.0332(13) 0.0051(10) 0.0039(9) 0.0083(9)
C3 0.0206(11) 0.0276(12) 0.0394(14) 0.0039(10) -0.0018(10) 0.0054(9)
C4 0.0283(12) 0.0236(11) 0.0415(14) -0.0027(11) -0.0068(10) 0.0068(10)
C5 0.0295(12) 0.0238(12) 0.0341(13) 0.0028(10) 0.0022(10) 0.0084(10)
C6 0.0223(11) 0.0270(12) 0.0307(13) 0.0062(10) 0.0020(9) 0.0081(9)
C7 0.0238(11) 0.0323(13) 0.0471(15) -0.0060(11) -0.0020(10) 0.0111(10)
C8 0.0317(12) 0.0284(12) 0.0393(14) -0.0007(11) -0.0009(10) 0.0117(10)
C9 0.0287(12) 0.0361(13) 0.0481(16) -0.0067(12) -0.0017(11) 0.0122(11)
C10 0.0379(14) 0.0288(13) 0.0512(17) -0.0054(12) 0.0006(12) 0.0106(11)
C11 0.0399(13) 0.0314(13) 0.0361(14) -0.0043(11) 0.0028(11) 0.0178(11)
C12 0.0485(17) 0.081(2) 0.0394(16) 0.0070(16) -0.0016(13) 0.0301(17)
C13 0.061(2) 0.096(3) 0.0438(18) 0.0206(18) 0.0192(15) 0.035(2)
C14 0.0399(15) 0.069(2) 0.0548(19) 0.0036(16) 0.0106(14) 0.0238(15)
C15 0.0414(16) 0.067(2) 0.057(2) 0.0101(16) -0.0001(14) 0.0246(15)
C16 0.0440(15) 0.0480(16) 0.0449(16) 0.0094(13) 0.0012(13) 0.0176(13)
C17 0.0259(12) 0.0349(13) 0.0549(17) 0.0059(12) -0.0070(11) 0.0105(11)
C18 0.0408(17) 0.0457(13) 0.0454(15) 0.0000(12) -0.0071(12) 0.0133(12)
C19 0.0408(17) 0.0457(13) 0.0454(15) 0.0000(12) -0.0071(12) 0.0133(12)
C20 0.0408(17) 0.0457(13) 0.0454(15) 0.0000(12) -0.0071(12) 0.0133(12)
C21 0.0492(8) 0.0563(9) 0.0684(14) 0.0086(9) -0.0068(9) 0.0221(7)
C22 0.0492(8) 0.0563(9) 0.0684(14) 0.0086(9) -0.0068(9) 0.0221(7)
C25 0.0492(8) 0.0563(9) 0.0684(14) 0.0086(9) -0.0068(9) 0.0221(7)
C26 0.0492(8) 0.0563(9) 0.0684(14) 0.0086(9) -0.0068(9) 0.0221(7)
C18B 0.0408(17) 0.0457(13) 0.0454(15) 0.0000(12) -0.0071(12) 0.0133(12)
C19B 0.0408(17) 0.0457(13) 0.0454(15) 0.0000(12) -0.0071(12) 0.0133(12)
C20B 0.0408(17) 0.0457(13) 0.0454(15) 0.0000(12) -0.0071(12) 0.0133(12)
C21B 0.0492(8) 0.0563(9) 0.0684(14) 0.0086(9) -0.0068(9) 0.0221(7)
C22B 0.0492(8) 0.0563(9) 0.0684(14) 0.0086(9) -0.0068(9) 0.0221(7)
C25B 0.0492(8) 0.0563(9) 0.0684(14) 0.0086(9) -0.0068(9) 0.0221(7)
C26B 0.0492(8) 0.0563(9) 0.0684(14) 0.0086(9) -0.0068(9) 0.0221(7)
C23 0.0492(8) 0.0563(9) 0.0684(14) 0.0086(9) -0.0068(9) 0.0221(7)
C24 0.0492(8) 0.0563(9) 0.0684(14) 0.0086(9) -0.0068(9) 0.0221(7)
N1 0.0200(9) 0.0285(10) 0.0416(12) -0.0026(9) -0.0027(8) 0.0104(8)
N2 0.0261(10) 0.0275(11) 0.0420(12) 0.0027(9) -0.0009(9) 0.0126(9)
O1 0.0247(9) 0.0343(10) 0.0662(13) -0.0016(9) -0.0135(8) 0.0099(7)
O2 0.0387(10) 0.0281(9) 0.0604(12) -0.0047(8) -0.0046(9) 0.0161(8)
O3 0.0380(11) 0.0359(11) 0.0612(13) -0.0003(10) -0.0020(10) 0.0189(9)

loop_
_atom_type_symbol
_atom_type_description
_atom_type_scat_dispersion_real
_atom_type_scat_dispersion_imag
_atom_type_scat_source
C C 0.0033 0.0016 'International Tables Vol C Tables 4.2.6.8 and 6.1.1.4'
H H 0.0000 0.0000 'International Tables Vol C Tables 4.2.6.8 and 6.1.1.4'
N N 0.0061 0.0033 'International Tables Vol C Tables 4.2.6.8 and 6.1.1.4'
O O 0.0106 0.0060 'International Tables Vol C Tables 4.2.6.8 and 6.1.1.4'

loop_
_geom_angle_atom_site_label_1
_geom_angle_atom_site_label_2
_geom_angle_atom_site_label_3
_geom_angle
C2 C1 C6 119.3(2)
C2 C1 H1 120.4
C6 C1 H1 120.4
N1 C2 C1 124.7(2)
N1 C2 C3 114.23(19)
C1 C2 C3 121.1(2)
O1 C3 C4 125.7(2)
O1 C3 C2 115.9(2)
C4 C3 C2 118.38(19)
C3 C4 C5 122.4(2)
C3 C4 H4 118.8
C5 C4 H4 118.8
O2 C5 C4 126.1(2)
O2 C5 C6 116.1(2)
C4 C5 C6 117.8(2)
N2 C6 C1 126.0(2)
N2 C6 C5 113.0(2)
C1 C6 C5 121.08(19)
N1 C7 C8 112.96(18)
N1 C7 H7A 109.0
C8 C7 H7A 109.0
N1 C7 H7B 109.0
C8 C7 H7B 109.0
H7A C7 H7B 107.8
C7 C8 C9 110.16(19)
C7 C8 H8A 109.6
C9 C8 H8A 109.6
C7 C8 H8B 109.6
C9 C8 H8B 109.6
H8A C8 H8B 108.1
C8 C9 C10 113.9(2)
C8 C9 H9A 108.8
C10 C9 H9A 108.8
C8 C9 H9B 108.8
C10 C9 H9B 108.8
H9A C9 H9B 107.7
C11 C10 C9 114.1(2)
C11 C10 H10A 108.7
C9 C10 H10A 108.7
C11 C10 H10B 108.7
C9 C10 H10B 108.7
H10A C10 H10B 107.6
C12 C11 C16 117.2(3)
C12 C11 C10 121.4(2)
C16 C11 C10 121.4(3)
C11 C12 C13 121.1(3)
C11 C12 H12 119.5
C13 C12 H12 119.5
C14 C13 C12 120.6(3)
C14 C13 H13 119.7
C12 C13 H13 119.7
C15 C14 C13 119.3(3)
C15 C14 H14 120.4
C13 C14 H14 120.4
C14 C15 C16 120.1(3)
C14 C15 H15 120.0
C16 C15 H15 120.0
C15 C16 C11 121.8(3)
C15 C16 H16 119.1
C11 C16 H16 119.1
N2 C17 C18B 112.5(3)
N2 C17 C18 109.6(3)
N2 C17 H17A 109.8
C18B C17 H17A 90.9
C18 C17 H17A 109.8
N2 C17 H17B 109.8
C18B C17 H17B 123.6
C18 C17 H17B 109.8
H17A C17 H17B 108.2
C19 C18 C17 112.9(5)
C19 C18 H18A 109.0
C17 C18 H18A 109.0
C19 C18 H18B 109.0
C17 C18 H18B 109.0
H18A C18 H18B 107.8
C18 C19 C20 112.7(5)
C18 C19 H19A 109.1
C20 C19 H19A 109.1
C18 C19 H19B 109.1
C20 C19 H19B 109.1
H19A C19 H19B 107.8
C21 C20 C19 116.1(5)
C21 C20 H20A 108.3
C19 C20 H20A 108.3
C21 C20 H20B 108.3
C19 C20 H20B 108.3
H20A C20 H20B 107.4
C22 C21 C26 115.5(6)
C22 C21 C20 121.9(7)
C26 C21 C20 122.5(6)
C23 C22 C21 122.6(8)
C23 C22 H22 118.7
C21 C22 H22 118.7
C26 C25 C24 120.8(7)
C26 C25 H25 119.6
C24 C25 H25 119.6
C25 C26 C21 121.6(6)
C25 C26 H26 119.2
C21 C26 H26 119.2
C17 C18B C19B 109.9(5)
C17 C18B H18C 109.7
C19B C18B H18C 109.7
C17 C18B H18D 109.7
C19B C18B H18D 109.7
H18C C18B H18D 108.2
C20B C19B C18B 112.6(5)
C20B C19B H19C 109.1
C18B C19B H19C 109.1
C20B C19B H19D 109.1
C18B C19B H19D 109.1
H19C C19B H19D 107.8
C19B C20B C21B 110.6(5)
C19B C20B H20C 109.5
C21B C20B H20C 109.5
C19B C20B H20D 109.5
C21B C20B H20D 109.5
H20C C20B H20D 108.1
C22B C21B C26B 118.6(6)
C22B C21B C20B 122.1(6)
C26B C21B C20B 119.1(6)
C21B C22B C23 120.5(7)
C21B C22B H22B 119.8
C23 C22B H22B 119.8
C24 C25B C26B 120.7(7)
C24 C25B H25B 119.7
C26B C25B H25B 119.7
C25B C26B C21B 119.5(7)
C25B C26B H26B 120.3
C21B C26B H26B 120.3
C22 C23 C24 123.9(5)
C24 C23 C22B 115.9(5)
C22 C23 H23 118.0
C24 C23 H23 118.0
C22B C23 H23 123.3
C25B C24 C23 124.7(4)
C23 C24 C25 115.2(4)
C25B C24 H24 110.2
C23 C24 H24 122.4
C25 C24 H24 122.4
C2 N1 C7 123.18(19)
C2 N1 H1N 118.0(16)
C7 N1 H1N 118.8(16)
C6 N2 C17 128.1(2)
C6 N2 H2N 115.6(17)
C17 N2 H2N 116.3(17)
H1W O3 H2W 102(3)

loop_
_geom_bond_atom_site_label_1
_geom_bond_atom_site_label_2
_geom_bond_distance
C1 C2 1.387(3)
C1 C6 1.391(3)
C1 H1 0.9500
C2 N1 1.318(3)
C2 C3 1.525(3)
C3 O1 1.258(3)
C3 C4 1.380(3)
C4 C5 1.399(3)
C4 H4 0.9500
C5 O2 1.245(3)
C5 C6 1.528(3)
C6 N2 1.306(3)
C7 N1 1.459(3)
C7 C8 1.512(3)
C7 H7A 0.9900
C7 H7B 0.9900
C8 C9 1.519(3)
C8 H8A 0.9900
C8 H8B 0.9900
C9 C10 1.527(4)
C9 H9A 0.9900
C9 H9B 0.9900
C10 C11 1.507(3)
C10 H10A 0.9900
C10 H10B 0.9900
C11 C12 1.378(4)
C11 C16 1.387(4)
C12 C13 1.384(4)
C12 H12 0.9500
C13 C14 1.371(4)
C13 H13 0.9500
C14 C15 1.366(4)
C14 H14 0.9500
C15 C16 1.378(4)
C15 H15 0.9500
C16 H16 0.9500
C17 N2 1.452(3)
C17 C18B 1.470(8)
C17 C18 1.566(8)
C17 H17A 0.9900
C17 H17B 0.9900
C18 C19 1.532(8)
C18 H18A 0.9900
C18 H18B 0.9900
C19 C20 1.569(8)
C19 H19A 0.9900
C19 H19B 0.9900
C20 C21 1.493(8)
C20 H20A 0.9900
C20 H20B 0.9900
C21 C22 1.369(11)
C21 C26 1.410(10)
C22 C23 1.355(9)
C22 H22 0.9500
C25 C26 1.386(9)
C25 C24 1.424(9)
C25 H25 0.9500
C26 H26 0.9500
C18B C19B 1.557(8)
C18B H18C 0.9900
C18B H18D 0.9900
C19B C20B 1.471(8)
C19B H19C 0.9900
C19B H19D 0.9900
C20B C21B 1.496(8)
C20B H20C 0.9900
C20B H20D 0.9900
C21B C22B 1.387(10)
C21B C26B 1.397(10)
C22B C23 1.431(9)
C22B H22B 0.9500
C25B C24 1.306(9)
C25B C26B 1.374(9)
C25B H25B 0.9500
C26B H26B 0.9500
C23 C24 1.358(4)
C23 H23 0.9500
C24 H24 0.9500
N1 H1N 0.90(3)
N2 H2N 0.87(3)
O3 H1W 0.89(4)
O3 H2W 0.86(4)

loop_
_geom_hbond_atom_site_label_D
_geom_hbond_atom_site_label_H
_geom_hbond_atom_site_label_A
_geom_hbond_distance_DH
_geom_hbond_distance_HA
_geom_hbond_distance_DA
_geom_hbond_angle_DHA
_geom_hbond_site_symmetry_A
N1 H1N O1 0.90(3) 2.15(3) 3.015(3) 159(2) 2_866
N2 H2N O3 0.87(3) 2.01(3) 2.788(3) 148(2) .
N2 H2N O2 0.87(3) 2.14(3) 2.586(3) 111(2) .
O3 H1W O1 0.89(4) 1.90(4) 2.772(3) 167(3) 1_455
O3 H2W O2 0.86(4) 1.90(4) 2.751(3) 175(3) 2_776

loop_
_geom_torsion_atom_site_label_1
_geom_torsion_atom_site_label_2
_geom_torsion_atom_site_label_3
_geom_torsion_atom_site_label_4
_geom_torsion
C6 C1 C2 N1 177.1(2)
C6 C1 C2 C3 -3.1(3)
N1 C2 C3 O1 2.6(3)
C1 C2 C3 O1 -177.1(2)
N1 C2 C3 C4 -178.1(2)
C1 C2 C3 C4 2.2(4)
O1 C3 C4 C5 179.6(2)
C2 C3 C4 C5 0.4(4)
C3 C4 C5 O2 179.0(3)
C3 C4 C5 C6 -1.8(4)
C2 C1 C6 N2 -177.4(2)
C2 C1 C6 C5 1.7(3)
O2 C5 C6 N2 -0.7(3)
C4 C5 C6 N2 -180.0(2)
O2 C5 C6 C1 -179.9(2)
C4 C5 C6 C1 0.8(3)
N1 C7 C8 C9 -171.1(2)
C7 C8 C9 C10 -174.8(2)
C8 C9 C10 C11 -57.2(3)
C9 C10 C11 C12 -62.8(3)
C9 C10 C11 C16 116.1(3)
C16 C11 C12 C13 -0.8(4)
C10 C11 C12 C13 178.3(3)
C11 C12 C13 C14 0.0(5)
C12 C13 C14 C15 0.8(5)
C13 C14 C15 C16 -0.8(5)
C14 C15 C16 C11 0.0(5)
C12 C11 C16 C15 0.8(4)
C10 C11 C16 C15 -178.2(3)
N2 C17 C18 C19 -167.1(4)
C18B C17 C18 C19 -65.0(14)
C17 C18 C19 C20 72.3(7)
C18 C19 C20 C21 -179.1(6)
C19 C20 C21 C22 -173.5(7)
C19 C20 C21 C26 6.7(10)
C26 C21 C22 C23 -6.0(11)
C20 C21 C22 C23 174.2(6)
C24 C25 C26 C21 3.3(11)
C22 C21 C26 C25 1.5(11)
C20 C21 C26 C25 -178.7(7)
N2 C17 C18B C19B -157.2(4)
C18 C17 C18B C19B 117.3(17)
C17 C18B C19B C20B -177.3(5)
C18B C19B C20B C21B -175.8(5)
C19B C20B C21B C22B 85.3(8)
C19B C20B C21B C26B -99.9(8)
C26B C21B C22B C23 4.2(11)
C20B C21B C22B C23 179.0(6)
C24 C25B C26B C21B -0.9(11)
C22B C21B C26B C25B -3.2(11)
C20B C21B C26B C25B -178.1(6)
C21 C22 C23 C24 5.9(10)
C21 C22 C23 C22B -62(2)
C21B C22B C23 C22 120(3)
C21B C22B C23 C24 -1.2(9)
C26B C25B C24 C23 4.2(9)
C26B C25B C24 C25 -63.1(16)
C22 C23 C24 C25B -21.3(8)
C22B C23 C24 C25B -3.1(7)
C22 C23 C24 C25 -0.8(7)
C22B C23 C24 C25 17.4(7)
C26 C25 C24 C25B 119(2)
C26 C25 C24 C23 -3.6(9)
C1 C2 N1 C7 1.4(4)
C3 C2 N1 C7 -178.4(2)
C8 C7 N1 C2 176.5(2)
C1 C6 N2 C17 -3.0(4)
C5 C6 N2 C17 177.8(2)
C18B C17 N2 C6 -111.9(4)
C18 C17 N2 C6 -90.8(4)
